data_4122981
loop_
_publ_author_name
'Cui, Jingjing'
'Li, Yongxin'
'Ganguly, Rakesh'
'Inthirarajah, Anusiya'
'Hirao, Hajime'
'Kinjo, Rei'

_publ_section_title
;
 Metal-Free \s-Bond Metathesis in Ammonia Activation by a
 Diazadiphosphapentalene.
;
_journal_name_full 'Journal of the American Chemical Society'
_journal_page_first 141119074650008
_journal_paper_doi 10.1021/ja509963m
_journal_year 2014
_chemical_formula_sum 'C36 H56 Cl N2 P'
_chemical_formula_weight 583.24
_space_group_crystal_system monoclinic
_space_group_IT_number 14
_space_group_name_Hall '-P 2yn'
_space_group_name_H-M_alt 'P 1 21/n 1'
_symmetry_space_group_name_Hall '-P 2yn'
_symmetry_space_group_name_H-M 'P 1 21/n 1'
_atom_sites_solution_hydrogens geom
_cell_angle_alpha 90
_cell_angle_beta 113.612(6)
_cell_angle_gamma 90
_cell_formula_units_Z 4
_cell_length_a 15.829(8)
_cell_length_b 12.119(6)
_cell_length_c 19.547(10)
_cell_measurement_reflns_used 4977
_cell_measurement_temperature 103.(2)
_cell_measurement_theta_max 25.4168
_cell_measurement_theta_min 3.0741
_cell_volume 3436(3)
_computing_cell_refinement 'SAINT V8.32B (Bruker AXS Inc., 2013)'
_computing_data_collection 'Bruker APEX2'
_computing_data_reduction 'SAINT V8.32B (Bruker AXS Inc., 2013)'
_computing_molecular_graphics 'Bruker SHELXTL'
_computing_publication_material 'Bruker SHELXTL'
_computing_structure_refinement 'SHELXL-2013 (Sheldrick, 2013)'
_computing_structure_solution 'SHELXS-97 (Sheldrick 2008)'
_diffrn_ambient_temperature 103.(2)
_diffrn_detector_area_resol_mean 8.3333
_diffrn_measured_fraction_theta_full 0.988
_diffrn_measured_fraction_theta_max 0.988
_diffrn_measurement_device_type 'Bruker APEX-II CCD'
_diffrn_measurement_method '\f and \w scans'
_diffrn_radiation_monochromator graphite
_diffrn_radiation_type MoK\a
_diffrn_radiation_wavelength 0.71073
_diffrn_reflns_av_R_equivalents 0.0879
_diffrn_reflns_limit_h_max 19
_diffrn_reflns_limit_h_min -17
_diffrn_reflns_limit_k_max 14
_diffrn_reflns_limit_k_min -14
_diffrn_reflns_limit_l_max 23
_diffrn_reflns_limit_l_min -23
_diffrn_reflns_number 25922
_diffrn_reflns_theta_full 25.90
_diffrn_reflns_theta_max 25.90
_diffrn_reflns_theta_min 3.07
_exptl_absorpt_coefficient_mu 0.184
_exptl_absorpt_correction_T_max 0.98
_exptl_absorpt_correction_T_min 0.58
_exptl_absorpt_correction_type multi-scan
_exptl_absorpt_process_details 'SADABS V2012/1 (Bruker AXS Inc.)'
_exptl_crystal_colour colourless
_exptl_crystal_density_diffrn 1.128
_exptl_crystal_density_method 'not measured'
_exptl_crystal_description block
_exptl_crystal_F_000 1272
_exptl_crystal_size_max 0.420
_exptl_crystal_size_mid 0.400
_exptl_crystal_size_min 0.100
_refine_diff_density_max 0.981
_refine_diff_density_min -0.717
_refine_ls_extinction_method none
_refine_ls_goodness_of_fit_ref 1.119
_refine_ls_hydrogen_treatment constr
_refine_ls_matrix_type full
_refine_ls_number_parameters 375
_refine_ls_number_reflns 6609
_refine_ls_number_restraints 0
_refine_ls_restrained_S_all 1.119
_refine_ls_R_factor_all 0.1089
_refine_ls_R_factor_gt 0.0873
_refine_ls_shift/su_max 0.000
_refine_ls_shift/su_mean 0.000
_refine_ls_structure_factor_coef Fsqd
_refine_ls_weighting_details 'w=1/[\s^2^(Fo^2^)+(0.0985P)^2^+10.9430P] where P=(Fo^2^+2Fc^2^)/3'
_refine_ls_weighting_scheme calc
_refine_ls_wR_factor_gt 0.2320
_refine_ls_wR_factor_ref 0.2459
_reflns_number_gt 5026
_reflns_number_total 6609
_reflns_threshold_expression 'I > 2\s(I)'
_cod_data_source_file ja509963m_si_002.cif
_cod_data_source_block I
_cod_original_cell_volume 3436.(3)
_cod_database_code 4122981

loop_
_space_group_symop_operation_xyz
'x, y, z'
'-x+1/2, y+1/2, -z+1/2'
'-x, -y, -z'
'x-1/2, -y-1/2, z-1/2'

loop_
_atom_site_type_symbol
_atom_site_label
_atom_site_fract_x
_atom_site_fract_y
_atom_site_fract_z
_atom_site_U_iso_or_equiv
_atom_site_adp_type
_atom_site_calc_flag
_atom_site_refinement_flags_adp
_atom_site_refinement_flags_posn
_atom_site_occupancy
C C1 0.9593(3) 1.0517(3) 0.2978(2) 0.0182(8) Uani d . . 1
H H1A 0.9238 1.1065 0.313 0.022 Uiso calc U R 1
H H1B 1.0048 1.0181 0.344 0.022 Uiso calc U R 1
C C2 1.0130(3) 1.1143(3) 0.2599(2) 0.0145(8) Uani d . . 1
C C3 0.9597(3) 1.1690(3) 0.1845(2) 0.0192(9) Uani d . . 1
C C4 0.8713(3) 1.2219(4) 0.1827(3) 0.0325(11) Uani d . . 1
H H4A 0.8293 1.1642 0.1854 0.049 Uiso calc U R 1
H H4B 0.8415 1.2635 0.1361 0.049 Uiso calc U R 1
H H4C 0.8862 1.2719 0.2253 0.049 Uiso calc U R 1
C C5 0.9362(4) 1.0822(4) 0.1226(2) 0.0318(11) Uani d . . 1
H H5A 0.8998 1.023 0.1317 0.048 Uiso calc U R 1
H H5B 0.9934 1.0515 0.1223 0.048 Uiso calc U R 1
H H5C 0.9005 1.1167 0.0742 0.048 Uiso calc U R 1
C C6 1.0186(3) 1.2575(3) 0.1699(2) 0.0235(9) Uani d . . 1
H H6A 0.9833 1.2933 0.1219 0.035 Uiso calc U R 1
H H6B 1.0741 1.2236 0.1685 0.035 Uiso calc U R 1
H H6C 1.0365 1.3127 0.2098 0.035 Uiso calc U R 1
C C7 1.1550(3) 1.0814(3) 0.3612(2) 0.0160(8) Uani d . . 1
C C8 1.1643(3) 1.1386(3) 0.4260(2) 0.0186(8) Uani d . . 1
C C9 1.1144(3) 1.2472(3) 0.4211(2) 0.0212(9) Uani d . . 1
H H9 1.0502 1.2384 0.3825 0.025 Uiso calc U R 1
C C10 1.1077(3) 1.2817(4) 0.4934(2) 0.0322(11) Uani d . . 1
H H10A 1.0796 1.2221 0.511 0.048 Uiso calc U R 1
H H10B 1.0696 1.3483 0.4848 0.048 Uiso calc U R 1
H H10C 1.1696 1.2972 0.5312 0.048 Uiso calc U R 1
C C11 1.1605(3) 1.3384(4) 0.3943(3) 0.0289(10) Uani d . . 1
H H11A 1.2236 1.3498 0.4314 0.043 Uiso calc U R 1
H H11B 1.1254 1.407 0.3878 0.043 Uiso calc U R 1
H H11C 1.1623 1.3168 0.3465 0.043 Uiso calc U R 1
C C12 1.2233(3) 1.0965(4) 0.4945(2) 0.0234(9) Uani d . . 1
H H12 1.2301 1.1342 0.539 0.028 Uiso calc U R 1
C C13 1.2724(3) 1.0001(4) 0.4989(2) 0.0262(10) Uani d . . 1
H H13 1.3121 0.9717 0.5462 0.031 Uiso calc U R 1
C C14 1.2634(3) 0.9457(4) 0.4345(2) 0.0231(9) Uani d . . 1
H H14 1.2977 0.8801 0.4382 0.028 Uiso calc U R 1
C C15 1.2056(3) 0.9839(3) 0.3646(2) 0.0174(8) Uani d . . 1
C C16 1.2006(3) 0.9292(3) 0.2936(2) 0.0200(9) Uani d . . 1
H H16 1.1367 0.9402 0.2549 0.024 Uiso calc U R 1
C C17 1.2670(3) 0.9861(4) 0.2655(3) 0.0306(11) Uani d . . 1
H H17A 1.2535 1.0653 0.2597 0.046 Uiso calc U R 1
H H17B 1.2595 0.9546 0.2172 0.046 Uiso calc U R 1
H H17C 1.3306 0.9748 0.3016 0.046 Uiso calc U R 1
C C18 1.2187(3) 0.8055(4) 0.3013(3) 0.0297(10) Uani d . . 1
H H18A 1.2825 0.792 0.3363 0.045 Uiso calc U R 1
H H18B 1.2087 0.7742 0.2525 0.045 Uiso calc U R 1
H H18C 1.1765 0.7705 0.3203 0.045 Uiso calc U R 1
C C19 0.9623(3) 0.8350(3) 0.2462(2) 0.0171(8) Uani d . . 1
H H19A 0.9959 0.8613 0.2162 0.021 Uiso calc U R 1
H H19B 1.0078 0.8266 0.2984 0.021 Uiso calc U R 1
C C20 0.9215(2) 0.7219(3) 0.2172(2) 0.0132(8) Uani d . . 1
C C21 0.9314(3) 0.6263(3) 0.2713(2) 0.0204(9) Uani d . . 1
C C22 0.8336(4) 0.6001(5) 0.2653(3) 0.0454(15) Uani d . . 1
H H22A 0.7932 0.5857 0.213 0.068 Uiso calc U R 1
H H22B 0.8099 0.663 0.2836 0.068 Uiso calc U R 1
H H22C 0.8356 0.5348 0.2955 0.068 Uiso calc U R 1
C C23 0.9921(3) 0.6500(4) 0.3523(2) 0.0248(9) Uani d . . 1
H H23A 0.992 0.586 0.3829 0.037 Uiso calc U R 1
H H23B 0.9683 0.7145 0.369 0.037 Uiso calc U R 1
H H23C 1.0552 0.6647 0.3573 0.037 Uiso calc U R 1
C C24 0.9712(5) 0.5277(4) 0.2458(3) 0.0500(16) Uani d . . 1
H H24A 0.9311 0.5093 0.1941 0.075 Uiso calc U R 1
H H24B 0.9752 0.4643 0.2781 0.075 Uiso calc U R 1
H H24C 1.0329 0.5462 0.2489 0.075 Uiso calc U R 1
C C25 0.8632(3) 0.7762(3) 0.0901(2) 0.0154(8) Uani d . . 1
C C26 0.9301(3) 0.7888(3) 0.0609(2) 0.0178(8) Uani d . . 1
C C27 1.0224(3) 0.7299(4) 0.0946(2) 0.0210(9) Uani d . . 1
H H27 1.0369 0.7169 0.1486 0.025 Uiso calc U R 1
C C28 1.1017(3) 0.7939(5) 0.0895(3) 0.0397(13) Uani d . . 1
H H28A 1.0925 0.8009 0.0371 0.06 Uiso calc U R 1
H H28B 1.1596 0.7548 0.1172 0.06 Uiso calc U R 1
H H28C 1.1043 0.8675 0.1111 0.06 Uiso calc U R 1
C C29 1.0148(3) 0.6173(4) 0.0572(3) 0.0392(13) Uani d . . 1
H H29A 0.9956 0.6273 0.0034 0.059 Uiso calc U R 1
H H29B 0.969 0.5721 0.0665 0.059 Uiso calc U R 1
H H29C 1.0748 0.5802 0.078 0.059 Uiso calc U R 1
C C30 0.9086(3) 0.8542(4) -0.0025(2) 0.0232(9) Uani d . . 1
H H30 0.9535 0.8651 -0.0227 0.028 Uiso calc U R 1
C C31 0.8233(3) 0.9033(4) -0.0365(2) 0.0268(10) Uani d . . 1
H H31 0.8092 0.9461 -0.0804 0.032 Uiso calc U R 1
C C32 0.7584(3) 0.8901(3) -0.0067(2) 0.0216(9) Uani d . . 1
H H32 0.7005 0.9262 -0.0296 0.026 Uiso calc U R 1
C C33 0.7758(3) 0.8253(3) 0.0562(2) 0.0169(8) Uani d . . 1
C C34 0.7035(3) 0.8067(3) 0.0871(2) 0.0188(8) Uani d . . 1
H H34 0.7364 0.7973 0.1423 0.023 Uiso calc U R 1
C C35 0.6374(3) 0.9040(4) 0.0736(3) 0.0266(10) Uani d . . 1
H H35A 0.6729 0.9724 0.0901 0.04 Uiso calc U R 1
H H35B 0.599 0.893 0.1018 0.04 Uiso calc U R 1
H H35C 0.598 0.9092 0.0202 0.04 Uiso calc U R 1
C C36 0.6499(3) 0.7005(4) 0.0560(3) 0.0272(10) Uani d . . 1
H H36A 0.6201 0.7051 0.0015 0.041 Uiso calc U R 1
H H36B 0.6029 0.6906 0.0763 0.041 Uiso calc U R 1
H H36C 0.6924 0.6376 0.0704 0.041 Uiso calc U R 1
Cl Cl1 0.84527(8) 0.89042(9) 0.33177(7) 0.0294(3) Uani d . . 1
N N1 1.0992(2) 1.1252(3) 0.28978(18) 0.0154(7) Uani d . . 1
N N2 0.8788(2) 0.6999(3) 0.14896(17) 0.0141(7) Uani d . . 1
P P1 0.87824(7) 0.94154(8) 0.24420(6) 0.0177(3) Uani d . . 1

loop_
_atom_site_aniso_label
_atom_site_aniso_U_11
_atom_site_aniso_U_22
_atom_site_aniso_U_33
_atom_site_aniso_U_12
_atom_site_aniso_U_13
_atom_site_aniso_U_23
C1 0.020(2) 0.0146(19) 0.020(2) -0.0004(16) 0.0076(17) -0.0003(16)
C2 0.020(2) 0.0058(17) 0.018(2) 0.0017(15) 0.0086(16) -0.0015(14)
C3 0.023(2) 0.0126(19) 0.019(2) -0.0024(16) 0.0061(17) 0.0042(16)
C4 0.021(2) 0.032(3) 0.042(3) 0.011(2) 0.010(2) 0.016(2)
C5 0.051(3) 0.020(2) 0.020(2) -0.011(2) 0.009(2) 0.0024(18)
C6 0.027(2) 0.014(2) 0.027(2) -0.0030(17) 0.0089(19) 0.0039(17)
C7 0.0127(18) 0.0149(19) 0.021(2) -0.0033(15) 0.0073(16) 0.0024(15)
C8 0.0175(19) 0.020(2) 0.019(2) -0.0024(16) 0.0078(16) -0.0006(16)
C9 0.0153(19) 0.020(2) 0.025(2) -0.0013(17) 0.0055(17) -0.0052(17)
C10 0.024(2) 0.043(3) 0.025(2) 0.006(2) 0.0049(19) -0.009(2)
C11 0.028(2) 0.013(2) 0.044(3) -0.0008(18) 0.013(2) -0.0059(19)
C12 0.021(2) 0.026(2) 0.020(2) -0.0038(18) 0.0060(17) -0.0021(17)
C13 0.023(2) 0.028(2) 0.022(2) 0.0010(19) 0.0035(18) 0.0079(18)
C14 0.019(2) 0.020(2) 0.030(2) 0.0030(17) 0.0093(18) 0.0075(18)
C15 0.017(2) 0.0142(19) 0.023(2) -0.0042(15) 0.0100(17) -0.0006(16)
C16 0.018(2) 0.015(2) 0.026(2) 0.0002(16) 0.0077(17) 0.0001(16)
C17 0.033(3) 0.028(2) 0.038(3) -0.002(2) 0.022(2) -0.005(2)
C18 0.029(2) 0.017(2) 0.040(3) 0.0053(18) 0.011(2) -0.0024(19)
C19 0.020(2) 0.0140(19) 0.018(2) -0.0037(16) 0.0077(16) -0.0011(15)
C20 0.0106(17) 0.0124(18) 0.019(2) 0.0014(14) 0.0081(15) 0.0016(15)
C21 0.028(2) 0.0099(19) 0.022(2) 0.0014(16) 0.0082(18) 0.0056(16)
C22 0.039(3) 0.050(3) 0.038(3) -0.016(3) 0.005(2) 0.023(3)
C23 0.028(2) 0.022(2) 0.021(2) 0.0035(18) 0.0052(18) 0.0069(17)
C24 0.098(5) 0.015(2) 0.032(3) 0.022(3) 0.019(3) 0.007(2)
C25 0.020(2) 0.0105(18) 0.0133(19) -0.0032(15) 0.0046(16) -0.0018(14)
C26 0.021(2) 0.0141(19) 0.019(2) -0.0043(16) 0.0083(17) -0.0059(16)
C27 0.020(2) 0.024(2) 0.021(2) -0.0035(17) 0.0093(17) -0.0019(17)
C28 0.026(2) 0.056(3) 0.037(3) -0.006(2) 0.012(2) 0.008(2)
C29 0.030(3) 0.031(3) 0.049(3) 0.007(2) 0.008(2) -0.014(2)
C30 0.032(2) 0.021(2) 0.021(2) -0.0055(18) 0.0151(19) -0.0030(17)
C31 0.040(3) 0.019(2) 0.019(2) -0.0021(19) 0.010(2) 0.0024(17)
C32 0.025(2) 0.015(2) 0.020(2) 0.0029(17) 0.0045(17) -0.0001(16)
C33 0.020(2) 0.0140(19) 0.0141(19) 0.0004(16) 0.0035(16) -0.0033(15)
C34 0.018(2) 0.017(2) 0.019(2) 0.0002(16) 0.0045(16) -0.0014(16)
C35 0.026(2) 0.023(2) 0.029(2) 0.0031(18) 0.0077(19) -0.0064(18)
C36 0.026(2) 0.019(2) 0.038(3) -0.0028(18) 0.015(2) 0.0003(19)
Cl1 0.0340(6) 0.0222(6) 0.0437(7) 0.0042(5) 0.0279(5) 0.0085(5)
N1 0.0209(17) 0.0083(15) 0.0188(17) 0.0016(13) 0.0098(14) 0.0003(13)
N2 0.0158(16) 0.0107(15) 0.0167(17) 0.0008(13) 0.0073(13) 0.0010(13)
P1 0.0178(5) 0.0111(5) 0.0235(6) -0.0006(4) 0.0077(4) 0.0009(4)

loop_
_atom_type_symbol
_atom_type_description
_atom_type_scat_dispersion_real
_atom_type_scat_dispersion_imag
_atom_type_scat_source
C C 0.0033 0.0016 'International Tables Vol C Tables 4.2.6.8 and 6.1.1.4'
H H 0.0000 0.0000 'International Tables Vol C Tables 4.2.6.8 and 6.1.1.4'
N N 0.0061 0.0033 'International Tables Vol C Tables 4.2.6.8 and 6.1.1.4'
P P 0.1023 0.0942 'International Tables Vol C Tables 4.2.6.8 and 6.1.1.4'
Cl Cl 0.1484 0.1585 'International Tables Vol C Tables 4.2.6.8 and 6.1.1.4'

loop_
_geom_angle_atom_site_label_1
_geom_angle_atom_site_label_2
_geom_angle_atom_site_label_3
_geom_angle
C2 C1 P1 118.4(3)
C2 C1 H1A 107.7
P1 C1 H1A 107.7
C2 C1 H1B 107.7
P1 C1 H1B 107.7
H1A C1 H1B 107.1
N1 C2 C3 118.7(3)
N1 C2 C1 122.4(3)
C3 C2 C1 118.9(3)
C6 C3 C2 110.2(3)
C6 C3 C4 109.0(3)
C2 C3 C4 110.6(3)
C6 C3 C5 107.9(3)
C2 C3 C5 109.3(3)
C4 C3 C5 109.9(4)
C3 C4 H4A 109.5
C3 C4 H4B 109.5
H4A C4 H4B 109.5
C3 C4 H4C 109.5
H4A C4 H4C 109.5
H4B C4 H4C 109.5
C3 C5 H5A 109.5
C3 C5 H5B 109.5
H5A C5 H5B 109.5
C3 C5 H5C 109.5
H5A C5 H5C 109.5
H5B C5 H5C 109.5
C3 C6 H6A 109.5
C3 C6 H6B 109.5
H6A C6 H6B 109.5
C3 C6 H6C 109.5
H6A C6 H6C 109.5
H6B C6 H6C 109.5
C8 C7 C15 121.3(4)
C8 C7 N1 120.1(3)
C15 C7 N1 118.4(3)
C12 C8 C7 118.5(4)
C12 C8 C9 120.8(4)
C7 C8 C9 120.6(4)
C8 C9 C10 114.1(4)
C8 C9 C11 109.9(3)
C10 C9 C11 109.9(4)
C8 C9 H9 107.5
C10 C9 H9 107.5
C11 C9 H9 107.5
C9 C10 H10A 109.5
C9 C10 H10B 109.5
H10A C10 H10B 109.5
C9 C10 H10C 109.5
H10A C10 H10C 109.5
H10B C10 H10C 109.5
C9 C11 H11A 109.5
C9 C11 H11B 109.5
H11A C11 H11B 109.5
C9 C11 H11C 109.5
H11A C11 H11C 109.5
H11B C11 H11C 109.5
C13 C12 C8 120.9(4)
C13 C12 H12 119.5
C8 C12 H12 119.5
C14 C13 C12 119.7(4)
C14 C13 H13 120.1
C12 C13 H13 120.1
C13 C14 C15 121.9(4)
C13 C14 H14 119.1
C15 C14 H14 119.1
C14 C15 C7 117.6(4)
C14 C15 C16 122.1(4)
C7 C15 C16 120.2(4)
C15 C16 C18 113.7(4)
C15 C16 C17 109.9(3)
C18 C16 C17 110.5(4)
C15 C16 H16 107.5
C18 C16 H16 107.5
C17 C16 H16 107.5
C16 C17 H17A 109.5
C16 C17 H17B 109.5
H17A C17 H17B 109.5
C16 C17 H17C 109.5
H17A C17 H17C 109.5
H17B C17 H17C 109.5
C16 C18 H18A 109.5
C16 C18 H18B 109.5
H18A C18 H18B 109.5
C16 C18 H18C 109.5
H18A C18 H18C 109.5
H18B C18 H18C 109.5
C20 C19 P1 115.3(3)
C20 C19 H19A 108.4
P1 C19 H19A 108.4
C20 C19 H19B 108.4
P1 C19 H19B 108.4
H19A C19 H19B 107.5
N2 C20 C19 123.6(3)
N2 C20 C21 115.7(3)
C19 C20 C21 120.7(3)
C23 C21 C24 108.5(4)
C23 C21 C20 115.1(3)
C24 C21 C20 108.0(4)
C23 C21 C22 108.4(4)
C24 C21 C22 110.4(4)
C20 C21 C22 106.4(3)
C21 C22 H22A 109.5
C21 C22 H22B 109.5
H22A C22 H22B 109.5
C21 C22 H22C 109.5
H22A C22 H22C 109.5
H22B C22 H22C 109.5
C21 C23 H23A 109.5
C21 C23 H23B 109.5
H23A C23 H23B 109.5
C21 C23 H23C 109.5
H23A C23 H23C 109.5
H23B C23 H23C 109.5
C21 C24 H24A 109.5
C21 C24 H24B 109.5
H24A C24 H24B 109.5
C21 C24 H24C 109.5
H24A C24 H24C 109.5
H24B C24 H24C 109.5
C26 C25 C33 121.7(4)
C26 C25 N2 119.2(3)
C33 C25 N2 118.5(3)
C30 C26 C25 118.1(4)
C30 C26 C27 120.1(4)
C25 C26 C27 121.8(4)
C28 C27 C26 114.2(4)
C28 C27 C29 109.6(4)
C26 C27 C29 109.5(3)
C28 C27 H27 107.8
C26 C27 H27 107.8
C29 C27 H27 107.8
C27 C28 H28A 109.5
C27 C28 H28B 109.5
H28A C28 H28B 109.5
C27 C28 H28C 109.5
H28A C28 H28C 109.5
H28B C28 H28C 109.5
C27 C29 H29A 109.5
C27 C29 H29B 109.5
H29A C29 H29B 109.5
C27 C29 H29C 109.5
H29A C29 H29C 109.5
H29B C29 H29C 109.5
C31 C30 C26 121.1(4)
C31 C30 H30 119.5
C26 C30 H30 119.5
C32 C31 C30 119.9(4)
C32 C31 H31 120.0
C30 C31 H31 120.0
C31 C32 C33 121.5(4)
C31 C32 H32 119.3
C33 C32 H32 119.3
C32 C33 C25 117.7(4)
C32 C33 C34 121.6(4)
C25 C33 C34 120.6(3)
C33 C34 C36 110.9(3)
C33 C34 C35 113.1(3)
C36 C34 C35 110.5(3)
C33 C34 H34 107.4
C36 C34 H34 107.4
C35 C34 H34 107.4
C34 C35 H35A 109.5
C34 C35 H35B 109.5
H35A C35 H35B 109.5
C34 C35 H35C 109.5
H35A C35 H35C 109.5
H35B C35 H35C 109.5
C34 C36 H36A 109.5
C34 C36 H36B 109.5
H36A C36 H36B 109.5
C34 C36 H36C 109.5
H36A C36 H36C 109.5
H36B C36 H36C 109.5
C2 N1 C7 123.2(3)
C20 N2 C25 124.5(3)
C19 P1 C1 99.30(19)
C19 P1 Cl1 101.00(13)
C1 P1 Cl1 95.46(14)

loop_
_geom_bond_atom_site_label_1
_geom_bond_atom_site_label_2
_geom_bond_distance
C1 C2 1.532(5)
C1 P1 1.857(4)
C1 H1A 0.99
C1 H1B 0.99
C2 N1 1.259(5)
C2 C3 1.526(5)
C3 C6 1.522(5)
C3 C4 1.527(6)
C3 C5 1.533(6)
C4 H4A 0.98
C4 H4B 0.98
C4 H4C 0.98
C5 H5A 0.98
C5 H5B 0.98
C5 H5C 0.98
C6 H6A 0.98
C6 H6B 0.98
C6 H6C 0.98
C7 C8 1.399(6)
C7 C15 1.413(6)
C7 N1 1.423(5)
C8 C12 1.387(6)
C8 C9 1.518(6)
C9 C10 1.519(6)
C9 C11 1.527(6)
C9 H9 1.0
C10 H10A 0.98
C10 H10B 0.98
C10 H10C 0.98
C11 H11A 0.98
C11 H11B 0.98
C11 H11C 0.98
C12 C13 1.387(6)
C12 H12 0.95
C13 C14 1.376(6)
C13 H13 0.95
C14 C15 1.385(6)
C14 H14 0.95
C15 C16 1.512(6)
C16 C18 1.522(6)
C16 C17 1.532(6)
C16 H16 1.0
C17 H17A 0.98
C17 H17B 0.98
C17 H17C 0.98
C18 H18A 0.98
C18 H18B 0.98
C18 H18C 0.98
C19 C20 1.524(5)
C19 P1 1.843(4)
C19 H19A 0.99
C19 H19B 0.99
C20 N2 1.259(5)
C20 C21 1.534(5)
C21 C23 1.514(6)
C21 C24 1.524(6)
C21 C22 1.538(7)
C22 H22A 0.98
C22 H22B 0.98
C22 H22C 0.98
C23 H23A 0.98
C23 H23B 0.98
C23 H23C 0.98
C24 H24A 0.98
C24 H24B 0.98
C24 H24C 0.98
C25 C26 1.397(5)
C25 C33 1.405(5)
C25 N2 1.419(5)
C26 C30 1.394(6)
C26 C27 1.519(6)
C27 C28 1.511(6)
C27 C29 1.529(6)
C27 H27 1.0
C28 H28A 0.98
C28 H28B 0.98
C28 H28C 0.98
C29 H29A 0.98
C29 H29B 0.98
C29 H29C 0.98
C30 C31 1.379(6)
C30 H30 0.95
C31 C32 1.377(6)
C31 H31 0.95
C32 C33 1.390(6)
C32 H32 0.95
C33 C34 1.510(5)
C34 C36 1.527(6)
C34 C35 1.527(6)
C34 H34 1.0
C35 H35A 0.98
C35 H35B 0.98
C35 H35C 0.98
C36 H36A 0.98
C36 H36B 0.98
C36 H36C 0.98
Cl1 P1 2.0740(16)
